data_7209458
loop_
_publ_author_name
'Li, R.-K.'

_publ_section_title
;
 Preparation and structure of Nd2 Sr1.5 Ce0.5 Cu2 O6 B O3: a 1222 phase
 containing a borate group as a connecting element
;
_journal_name_full 'Journal of Materials Chemistry'
_journal_page_first 1973
_journal_page_last 1974
_journal_paper_doi 10.1039/jm9950501973
_journal_volume 5
_journal_year 1995
_chemical_formula_sum 'B Ce0.5 Cu2 Nd2 O9 Sr1.5'
_chemical_name_systematic '(Nd1.5 Ce0.5) (Sr1.5 Nd0.5) Cu2 O6 (B O3)'
_space_group_IT_number 139
_symmetry_space_group_name_Hall '-I 4 2'
_symmetry_space_group_name_H-M 'I 4/m m m'
_cell_angle_alpha 90
_cell_angle_beta 90
_cell_angle_gamma 90
_cell_formula_units_Z 2
_cell_length_a 3.8974
_cell_length_b 3.8974
_cell_length_c 26.64929
_cell_volume 404.795
_citation_journal_id_ASTM JMACEP
_cod_data_source_file boron0-1_103.cif
_cod_data_source_block B1Ce0.5Cu2Nd2O9Sr1.5
_cod_original_cell_volume 404.7954
_cod_original_formula_sum 'B1 Ce0.5 Cu2 Nd2 O9 Sr1.5'
_cod_database_code 7209458

loop_
_symmetry_equiv_pos_as_xyz
x,y,z
-y,x,z
-x,-y,z
y,-x,z
x,-y,-z
y,x,-z
-x,y,-z
-y,-x,-z
-x,-y,-z
y,-x,-z
x,y,-z
-y,x,-z
-x,y,z
-y,-x,z
x,-y,z
y,x,z
x+1/2,y+1/2,z+1/2
-y+1/2,x+1/2,z+1/2
-x+1/2,-y+1/2,z+1/2
y+1/2,-x+1/2,z+1/2
x+1/2,-y+1/2,-z+1/2
y+1/2,x+1/2,-z+1/2
-x+1/2,y+1/2,-z+1/2
-y+1/2,-x+1/2,-z+1/2
-x+1/2,-y+1/2,-z+1/2
y+1/2,-x+1/2,-z+1/2
x+1/2,y+1/2,-z+1/2
-y+1/2,x+1/2,-z+1/2
-x+1/2,y+1/2,z+1/2
-y+1/2,-x+1/2,z+1/2
x+1/2,-y+1/2,z+1/2
y+1/2,x+1/2,z+1/2

loop_
_atom_site_label
_atom_site_type_symbol
_atom_site_fract_x
_atom_site_fract_y
_atom_site_fract_z
_atom_site_occupancy
_atom_site_U_iso_or_equiv
Nd2 Nd+3 0 0 0.4305 0.25 0.0
O1 O-2 0.349 0 0 0.25 0.0
Ce1 Ce+4 0 0 0.2978 0.25 0.0
Nd1 Nd+3 0 0 0.2978 0.75 0.0
B1 B+3 0 0 0 1 0.0
O3 O-2 0.5 0 0.1391 1 0.0
O2 O-2 0.17 0 0.0511 0.25 0.0
Sr1 Sr+2 0 0 0.4305 0.75 0.0
O4 O-2 0.5 0 0.25 1 0.0
Cu1 Cu+2 0 0 0.1347 1 0.0
